data_7003780
loop_
_publ_author_name
'Datta, Simmi'
'Gamer, Michael T.'
'Roesky, Peter W.'

_publ_section_title
;
 Aminotroponiminate calcium and strontium complexes
;
_journal_issue 21
_journal_name_full 'Dalton Transactions'
_journal_page_first 2839
_journal_page_last 2843
_journal_paper_doi 10.1039/b719552d
_journal_year 2008
_chemical_formula_moiety 'C45 H55 Ca N3 O2 P2'
_chemical_formula_sum 'C45 H55 Ca N3 O2 P2'
_chemical_formula_weight 771.94
_chemical_name_systematic
;
?
;
_space_group_IT_number 14
_symmetry_cell_setting monoclinic
_symmetry_Int_Tables_number 14
_symmetry_space_group_name_Hall '-P 2ybc'
_symmetry_space_group_name_H-M 'P 1 21/c 1'
_atom_sites_solution_hydrogens geom
_atom_sites_solution_primary direct
_atom_sites_solution_secondary difmap
_audit_creation_method SHELXL-97
_cell_angle_alpha 90.00
_cell_angle_beta 102.373(4)
_cell_angle_gamma 90.00
_cell_formula_units_Z 4
_cell_length_a 11.2102(6)
_cell_length_b 20.3384(11)
_cell_length_c 19.1420(11)
_cell_measurement_reflns_used 21217
_cell_measurement_temperature 200(2)
_cell_measurement_theta_max 29.45
_cell_measurement_theta_min 2.73
_cell_volume 4263.0(4)
_computing_cell_refinement 'STOE X-AREA, PLATON (A.L.Spek, 2005)'
_computing_data_collection 'STOE X-AREA'
_computing_data_reduction 'STOE X-RED, PLATON (A.L.Spek, 2005)'
_computing_molecular_graphics 'Diamond 2.1e'
_computing_publication_material 'X-STEP32, Microsoft Word'
_computing_structure_refinement 'SHELXL-97 (Sheldrick, 1997)'
_computing_structure_solution 'SHELXS-97 (Sheldrick, 1997)'
_diffrn_ambient_temperature 200(2)
_diffrn_measured_fraction_theta_full 0.997
_diffrn_measured_fraction_theta_max 0.997
_diffrn_measurement_device_type 'STOE IPDS 2T'
_diffrn_measurement_method 'area detector'
_diffrn_radiation_monochromator graphite
_diffrn_radiation_source 'fine-focus sealed tube'
_diffrn_radiation_type MoK\a
_diffrn_radiation_wavelength 0.71073
_diffrn_reflns_av_R_equivalents 0.1480
_diffrn_reflns_av_sigmaI/netI 0.0879
_diffrn_reflns_limit_h_max 13
_diffrn_reflns_limit_h_min -13
_diffrn_reflns_limit_k_max 23
_diffrn_reflns_limit_k_min -24
_diffrn_reflns_limit_l_max 22
_diffrn_reflns_limit_l_min -20
_diffrn_reflns_number 30286
_diffrn_reflns_theta_full 25.02
_diffrn_reflns_theta_max 25.02
_diffrn_reflns_theta_min 2.73
_exptl_absorpt_coefficient_mu 0.261
_exptl_absorpt_correction_T_max 0.9727
_exptl_absorpt_correction_T_min 0.9359
_exptl_absorpt_correction_type integration
_exptl_absorpt_process_details 'STOE X-RED & X-SHAPE'
_exptl_crystal_colour orange
_exptl_crystal_density_diffrn 1.203
_exptl_crystal_density_method 'not measured'
_exptl_crystal_description rod
_exptl_crystal_F_000 1648
_exptl_crystal_size_max 0.480
_exptl_crystal_size_mid 0.462
_exptl_crystal_size_min 0.430
_refine_diff_density_max 0.377
_refine_diff_density_min -0.318
_refine_diff_density_rms 0.055
_refine_ls_extinction_method none
_refine_ls_goodness_of_fit_ref 1.043
_refine_ls_hydrogen_treatment constr
_refine_ls_matrix_type full
_refine_ls_number_parameters 466
_refine_ls_number_reflns 7512
_refine_ls_number_restraints 0
_refine_ls_restrained_S_all 1.043
_refine_ls_R_factor_all 0.0935
_refine_ls_R_factor_gt 0.0712
_refine_ls_shift/su_max 0.000
_refine_ls_shift/su_mean 0.000
_refine_ls_structure_factor_coef Fsqd
_refine_ls_weighting_details 'calc w=1/[\s^2^(Fo^2^)+(0.0485P)^2^+3.5583P] where P=(Fo^2^+2Fc^2^)/3'
_refine_ls_weighting_scheme calc
_refine_ls_wR_factor_gt 0.1485
_refine_ls_wR_factor_ref 0.1578
_reflns_number_gt 5593
_reflns_number_total 7512
_reflns_threshold_expression >2sigma(I)
_cod_data_source_file b719552d.txt
_cod_data_source_block 4
_cod_original_sg_symbol_H-M 'P 21/c'
_cod_database_code 7003780

loop_
_symmetry_equiv_pos_as_xyz
'x, y, z'
'-x, y+1/2, -z+1/2'
'-x, -y, -z'
'x, -y-1/2, z-1/2'

loop_
_atom_site_label
_atom_site_type_symbol
_atom_site_fract_x
_atom_site_fract_y
_atom_site_fract_z
_atom_site_U_iso_or_equiv
_atom_site_adp_type
_atom_site_occupancy
_atom_site_symmetry_multiplicity
_atom_site_calc_flag
_atom_site_refinement_flags
_atom_site_disorder_assembly
_atom_site_disorder_group
C1 C 0.0691(3) 0.11437(16) 0.38972(18) 0.0315(7) Uani 1 1 d . . .
C2 C 0.0479(3) 0.11303(17) 0.4607(2) 0.0395(8) Uani 1 1 d . . .
H2 H 0.1022 0.0851 0.4923 0.047 Uiso 1 1 calc R . .
C3 C -0.0354(4) 0.14416(19) 0.4921(2) 0.0480(10) Uani 1 1 d . . .
H3 H -0.0255 0.1369 0.5420 0.058 Uiso 1 1 calc R . .
C4 C -0.1319(4) 0.1846(2) 0.4619(2) 0.0562(11) Uani 1 1 d . . .
H4 H -0.1859 0.1979 0.4913 0.067 Uiso 1 1 calc R . .
C5 C -0.1556(4) 0.2072(2) 0.3921(3) 0.0544(11) Uani 1 1 d . . .
H5 H -0.2320 0.2287 0.3767 0.065 Uiso 1 1 calc R . .
C6 C -0.0851(3) 0.2030(2) 0.3420(2) 0.0484(10) Uani 1 1 d . . .
H6 H -0.1196 0.2245 0.2982 0.058 Uiso 1 1 calc R . .
C7 C 0.0300(3) 0.17276(17) 0.3426(2) 0.0374(8) Uani 1 1 d . A .
C8 C 0.1548(4) 0.00633(17) 0.4031(2) 0.0432(9) Uani 1 1 d . . .
H8 H 0.0914 0.0002 0.4321 0.052 Uiso 1 1 calc R . .
C9 C 0.2804(4) 0.0060(2) 0.4536(3) 0.0655(13) Uani 1 1 d . . .
H9A H 0.3439 0.0032 0.4256 0.098 Uiso 1 1 calc R . .
H9B H 0.2868 -0.0321 0.4856 0.098 Uiso 1 1 calc R . .
H9C H 0.2912 0.0465 0.4820 0.098 Uiso 1 1 calc R . .
C10 C 0.1441(5) -0.04990(19) 0.3496(3) 0.0596(12) Uani 1 1 d . . .
H10A H 0.0629 -0.0491 0.3179 0.089 Uiso 1 1 calc R . .
H10B H 0.1558 -0.0919 0.3754 0.089 Uiso 1 1 calc R . .
H10C H 0.2065 -0.0450 0.3212 0.089 Uiso 1 1 calc R . .
C11A C 0.0937(7) 0.2562(4) 0.2695(4) 0.0353(15) Uiso 0.50 1 d P A 1
H11A H 0.0450 0.2845 0.2958 0.042 Uiso 0.50 1 calc PR A 1
C12A C 0.0205(8) 0.2455(4) 0.1902(5) 0.052(2) Uiso 0.50 1 d P A 1
H12A H 0.0688 0.2182 0.1644 0.078 Uiso 0.50 1 calc PR A 1
H12B H 0.0045 0.2882 0.1663 0.078 Uiso 0.50 1 calc PR A 1
H12C H -0.0571 0.2236 0.1907 0.078 Uiso 0.50 1 calc PR A 1
C13A C 0.2146(8) 0.2881(4) 0.2703(5) 0.054(2) Uiso 0.50 1 d P A 1
H13A H 0.2562 0.2972 0.3198 0.082 Uiso 0.50 1 calc PR A 1
H13B H 0.2015 0.3295 0.2434 0.082 Uiso 0.50 1 calc PR A 1
H13C H 0.2650 0.2586 0.2482 0.082 Uiso 0.50 1 calc PR A 1
C12B C 0.1274(10) 0.2335(5) 0.1814(6) 0.072(3) Uiso 0.50 1 d P A 2
H12D H 0.0967 0.2654 0.1433 0.108 Uiso 0.50 1 calc PR A 2
H12E H 0.1194 0.1890 0.1614 0.108 Uiso 0.50 1 calc PR A 2
H12F H 0.2135 0.2427 0.2021 0.108 Uiso 0.50 1 calc PR A 2
C13B C 0.0652(10) 0.3027(5) 0.2739(6) 0.073(3) Uiso 0.50 1 d P A 2
H13D H 0.0147 0.3040 0.3099 0.110 Uiso 0.50 1 calc PR A 2
H13E H 0.0380 0.3370 0.2381 0.110 Uiso 0.50 1 calc PR A 2
H13F H 0.1508 0.3103 0.2972 0.110 Uiso 0.50 1 calc PR A 2
C11B C 0.0533(8) 0.2390(4) 0.2395(5) 0.0438(18) Uiso 0.50 1 d P A 2
H11B H -0.0348 0.2300 0.2183 0.053 Uiso 0.50 1 calc PR A 2
C14 C 0.3763(3) -0.05479(16) 0.17350(19) 0.0360(8) Uani 1 1 d . . .
C15 C 0.4606(4) -0.07619(19) 0.1350(2) 0.0476(10) Uani 1 1 d . . .
H15 H 0.5423 -0.0604 0.1469 0.057 Uiso 1 1 calc R . .
C16 C 0.4262(5) -0.1206(2) 0.0789(2) 0.0588(12) Uani 1 1 d . . .
H16 H 0.4848 -0.1356 0.0533 0.071 Uiso 1 1 calc R . .
C17 C 0.3072(5) -0.1430(2) 0.0604(2) 0.0592(12) Uani 1 1 d . . .
H17 H 0.2836 -0.1726 0.0215 0.071 Uiso 1 1 calc R . .
C18 C 0.2234(4) -0.1224(2) 0.0985(2) 0.0536(10) Uani 1 1 d . . .
H18 H 0.1419 -0.1382 0.0861 0.064 Uiso 1 1 calc R . .
C19 C 0.2573(3) -0.07845(18) 0.1551(2) 0.0422(9) Uani 1 1 d . . .
H19 H 0.1987 -0.0645 0.1812 0.051 Uiso 1 1 calc R . .
C20 C 0.5678(3) -0.01187(16) 0.28629(18) 0.0320(7) Uani 1 1 d . . .
C21 C 0.6598(3) 0.03478(19) 0.2956(2) 0.0394(8) Uani 1 1 d . . .
H21 H 0.6422 0.0775 0.2760 0.047 Uiso 1 1 calc R . .
C22 C 0.7766(3) 0.0205(2) 0.3330(2) 0.0499(10) Uani 1 1 d . . .
H22 H 0.8383 0.0533 0.3390 0.060 Uiso 1 1 calc R . .
C23 C 0.8038(4) -0.0414(2) 0.3615(2) 0.0558(11) Uani 1 1 d . . .
H23 H 0.8844 -0.0516 0.3864 0.067 Uiso 1 1 calc R . .
C24 C 0.7135(4) -0.0882(2) 0.3536(3) 0.0598(12) Uani 1 1 d . . .
H24 H 0.7313 -0.1307 0.3738 0.072 Uiso 1 1 calc R . .
C25 C 0.5964(4) -0.07353(19) 0.3163(2) 0.0481(10) Uani 1 1 d . . .
H25 H 0.5346 -0.1062 0.3111 0.058 Uiso 1 1 calc R . .
C26 C 0.5466(3) 0.17730(16) 0.16941(19) 0.0327(7) Uani 1 1 d . . .
C27 C 0.5341(3) 0.21326(17) 0.2290(2) 0.0393(8) Uani 1 1 d . . .
H27 H 0.4827 0.1974 0.2588 0.047 Uiso 1 1 calc R . .
C28 C 0.5961(4) 0.27232(17) 0.2456(2) 0.0457(9) Uani 1 1 d . . .
H28 H 0.5858 0.2969 0.2861 0.055 Uiso 1 1 calc R . .
C29 C 0.6720(3) 0.29517(18) 0.2036(2) 0.0459(10) Uani 1 1 d . . .
H29 H 0.7150 0.3353 0.2154 0.055 Uiso 1 1 calc R . .
C30 C 0.6858(3) 0.2602(2) 0.1450(2) 0.0459(9) Uani 1 1 d . . .
H30 H 0.7375 0.2765 0.1155 0.055 Uiso 1 1 calc R . .
C31 C 0.6251(3) 0.20136(19) 0.1283(2) 0.0400(8) Uani 1 1 d . . .
H31 H 0.6372 0.1769 0.0881 0.048 Uiso 1 1 calc R . .
C32A C 0.3388(7) 0.1398(4) 0.0760(4) 0.0290(18) Uiso 0.50 1 d P A 1
C33A C 0.2812(6) 0.1975(4) 0.0885(4) 0.0353(16) Uiso 0.50 1 d P A 1
H33A H 0.3074 0.2201 0.1325 0.042 Uiso 0.50 1 calc PR A 1
C34A C 0.1860(7) 0.2224(4) 0.0373(4) 0.0420(17) Uiso 0.50 1 d P A 1
H34A H 0.1466 0.2619 0.0463 0.050 Uiso 0.50 1 calc PR A 1
C35A C 0.1477(9) 0.1896(5) -0.0278(6) 0.050(2) Uiso 0.50 1 d P A 1
H35A H 0.0828 0.2078 -0.0626 0.060 Uiso 0.50 1 calc PR A 1
C36A C 0.2034(9) 0.1286(6) -0.0443(5) 0.047(2) Uiso 0.50 1 d P A 1
H36A H 0.1769 0.1050 -0.0876 0.056 Uiso 0.50 1 calc PR A 1
C37A C 0.3004(7) 0.1084(4) 0.0105(4) 0.0354(16) Uiso 0.50 1 d P A 1
H37A H 0.3435 0.0699 0.0023 0.043 Uiso 0.50 1 calc PR A 1
O1A O 0.3868(6) 0.1581(3) 0.3641(4) 0.0401(18) Uiso 0.50 1 d P A 1
C38A C 0.5086(9) 0.1196(5) 0.4114(5) 0.046(3) Uiso 0.50 1 d P A 1
H38A H 0.4978 0.0714 0.4059 0.055 Uiso 0.50 1 calc PR A 1
H38B H 0.5824 0.1323 0.3940 0.055 Uiso 0.50 1 calc PR A 1
C39A C 0.5226(9) 0.1380(5) 0.4870(5) 0.061(2) Uiso 0.50 1 d P A 1
H39A H 0.6094 0.1424 0.5117 0.073 Uiso 0.50 1 calc PR A 1
H39B H 0.4807 0.1069 0.5135 0.073 Uiso 0.50 1 calc PR A 1
C40A C 0.4521(13) 0.2102(7) 0.4740(8) 0.096(4) Uiso 0.50 1 d P A 1
H40A H 0.4119 0.2194 0.5142 0.116 Uiso 0.50 1 calc PR A 1
H40B H 0.5128 0.2453 0.4728 0.116 Uiso 0.50 1 calc PR A 1
C41A C 0.3617(9) 0.2103(5) 0.4075(6) 0.056(2) Uiso 0.50 1 d P A 1
H41A H 0.2790 0.2048 0.4173 0.067 Uiso 0.50 1 calc PR A 1
H41B H 0.3641 0.2527 0.3824 0.067 Uiso 0.50 1 calc PR A 1
O2A O 0.0785(5) 0.0537(3) 0.1836(3) 0.0354(14) Uiso 0.50 1 d P A 1
C43A C -0.0472(9) 0.0253(5) 0.0813(6) 0.066(2) Uiso 0.50 1 d P A 1
H43A H -0.0289 -0.0215 0.0740 0.079 Uiso 0.50 1 calc PR A 1
H43B H -0.0917 0.0439 0.0353 0.079 Uiso 0.50 1 calc PR A 1
C44A C -0.1247(15) 0.0323(10) 0.1401(9) 0.122(5) Uiso 0.50 1 d P A 1
H44A H -0.1793 0.0711 0.1312 0.146 Uiso 0.50 1 calc PR A 1
H44B H -0.1738 -0.0076 0.1431 0.146 Uiso 0.50 1 calc PR A 1
C45A C -0.0371(8) 0.0401(5) 0.1987(5) 0.048(2) Uiso 0.50 1 d P A 1
H45A H -0.0313 -0.0004 0.2279 0.057 Uiso 0.50 1 calc PR A 1
H45B H -0.0600 0.0767 0.2274 0.057 Uiso 0.50 1 calc PR A 1
C32B C 0.3531(8) 0.1203(5) 0.0662(5) 0.042(2) Uiso 0.50 1 d P A 2
C33B C 0.2913(8) 0.1772(5) 0.0631(5) 0.051(2) Uiso 0.50 1 d P A 2
H33B H 0.3148 0.2075 0.1013 0.061 Uiso 0.50 1 calc PR A 2
C34B C 0.1898(10) 0.1954(6) 0.0042(7) 0.066(3) Uiso 0.50 1 d P A 2
H34B H 0.1460 0.2355 0.0028 0.079 Uiso 0.50 1 calc PR A 2
C35B C 0.1663(11) 0.1526(7) -0.0441(6) 0.060(3) Uiso 0.50 1 d P A 2
H35B H 0.1009 0.1621 -0.0833 0.072 Uiso 0.50 1 calc PR A 2
C36B C 0.2274(13) 0.0908(9) -0.0468(8) 0.096(4) Uiso 0.50 1 d P A 2
H36B H 0.2038 0.0612 -0.0857 0.115 Uiso 0.50 1 calc PR A 2
C37B C 0.3219(9) 0.0770(6) 0.0099(5) 0.060(2) Uiso 0.50 1 d P A 2
H37B H 0.3662 0.0371 0.0103 0.072 Uiso 0.50 1 calc PR A 2
O1B O 0.3921(5) 0.1448(3) 0.3818(3) 0.0358(16) Uiso 0.50 1 d P A 2
C38B C 0.5098(9) 0.1353(5) 0.3974(6) 0.045(3) Uiso 0.50 1 d P A 2
H38C H 0.5498 0.1575 0.3625 0.054 Uiso 0.50 1 calc PR A 2
H38D H 0.5296 0.0879 0.3986 0.054 Uiso 0.50 1 calc PR A 2
C39B C 0.5481(11) 0.1656(7) 0.4703(7) 0.082(3) Uiso 0.50 1 d P A 2
H39C H 0.5931 0.2070 0.4671 0.098 Uiso 0.50 1 calc PR A 2
H39D H 0.6029 0.1352 0.5026 0.098 Uiso 0.50 1 calc PR A 2
C40B C 0.4352(10) 0.1796(6) 0.4998(6) 0.069(3) Uiso 0.50 1 d P A 2
H40C H 0.4109 0.1415 0.5259 0.083 Uiso 0.50 1 calc PR A 2
H40D H 0.4445 0.2192 0.5304 0.083 Uiso 0.50 1 calc PR A 2
C41B C 0.3580(9) 0.1895(5) 0.4352(6) 0.059(2) Uiso 0.50 1 d P A 2
H41C H 0.3634 0.2357 0.4200 0.071 Uiso 0.50 1 calc PR A 2
H41D H 0.2728 0.1807 0.4391 0.071 Uiso 0.50 1 calc PR A 2
O2B O 0.0695(5) 0.0775(3) 0.1830(3) 0.0380(15) Uiso 0.50 1 d P A 2
C43B C -0.0640(11) 0.0800(6) 0.0813(7) 0.082(3) Uiso 0.50 1 d P A 2
H43C H -0.0674 0.1253 0.0620 0.098 Uiso 0.50 1 calc PR A 2
H43D H -0.1024 0.0502 0.0419 0.098 Uiso 0.50 1 calc PR A 2
C44B C -0.1264(10) 0.0771(6) 0.1348(6) 0.069(3) Uiso 0.50 1 d P A 2
H44C H -0.1746 0.1178 0.1350 0.083 Uiso 0.50 1 calc PR A 2
H44D H -0.1838 0.0395 0.1266 0.083 Uiso 0.50 1 calc PR A 2
C45B C -0.0544(8) 0.0705(5) 0.1934(5) 0.050(2) Uiso 0.50 1 d P A 2
H45C H -0.0651 0.0267 0.2136 0.060 Uiso 0.50 1 calc PR A 2
H45D H -0.0710 0.1044 0.2272 0.060 Uiso 0.50 1 calc PR A 2
C42 C 0.0622(4) 0.0610(3) 0.1076(2) 0.0585(11) Uani 1 1 d . . .
H42A H 0.0530 0.1078 0.0933 0.070 Uiso 1 1 calc R A 1
H42B H 0.1317 0.0419 0.0902 0.070 Uiso 1 1 calc R A 1
N1 N 0.1302(2) 0.06867(13) 0.36349(16) 0.0331(6) Uani 1 1 d . . .
N2 N 0.1015(3) 0.18843(16) 0.2992(2) 0.0517(9) Uani 1 1 d . . .
N3 N 0.3962(2) 0.08188(13) 0.20913(16) 0.0332(6) Uani 1 1 d . . .
P1 P 0.40823(8) 0.00712(4) 0.24564(5) 0.0299(2) Uani 1 1 d . A .
P2 P 0.47007(8) 0.09832(4) 0.14302(5) 0.0359(2) Uani 1 1 d . A .
Ca Ca 0.24026(6) 0.10569(3) 0.27542(4) 0.03329(18) Uani 1 1 d . A .

loop_
_atom_site_aniso_label
_atom_site_aniso_U_11
_atom_site_aniso_U_22
_atom_site_aniso_U_33
_atom_site_aniso_U_23
_atom_site_aniso_U_13
_atom_site_aniso_U_12
C1 0.0280(15) 0.0318(17) 0.0348(18) 0.0017(14) 0.0071(14) -0.0021(13)
C2 0.045(2) 0.0372(19) 0.0365(19) 0.0038(15) 0.0099(16) 0.0048(16)
C3 0.061(3) 0.047(2) 0.043(2) 0.0034(18) 0.027(2) 0.0024(19)
C4 0.057(3) 0.063(3) 0.060(3) 0.007(2) 0.037(2) 0.014(2)
C5 0.040(2) 0.058(2) 0.072(3) 0.007(2) 0.026(2) 0.0184(19)
C6 0.041(2) 0.053(2) 0.053(2) 0.016(2) 0.0157(18) 0.0147(18)
C7 0.0350(18) 0.0372(18) 0.042(2) 0.0080(15) 0.0117(16) 0.0054(14)
C8 0.051(2) 0.0331(18) 0.052(2) 0.0110(17) 0.0254(18) 0.0071(16)
C9 0.063(3) 0.058(3) 0.075(3) 0.028(2) 0.014(2) 0.021(2)
C10 0.083(3) 0.0297(19) 0.081(3) 0.000(2) 0.053(3) -0.001(2)
C14 0.0424(19) 0.0313(17) 0.0347(19) 0.0002(14) 0.0092(15) -0.0039(14)
C15 0.055(2) 0.044(2) 0.051(2) -0.0120(18) 0.028(2) -0.0139(18)
C16 0.081(3) 0.050(2) 0.054(3) -0.014(2) 0.035(2) -0.013(2)
C17 0.084(3) 0.054(3) 0.038(2) -0.0107(19) 0.010(2) -0.020(2)
C18 0.054(2) 0.054(2) 0.049(2) -0.006(2) 0.004(2) -0.013(2)
C19 0.042(2) 0.0396(19) 0.044(2) -0.0018(16) 0.0062(17) -0.0052(16)
C20 0.0350(17) 0.0317(16) 0.0312(17) -0.0007(14) 0.0114(14) 0.0017(14)
C21 0.0350(18) 0.045(2) 0.039(2) -0.0005(16) 0.0110(16) -0.0045(16)
C22 0.0337(19) 0.071(3) 0.046(2) 0.004(2) 0.0104(17) -0.0106(18)
C23 0.039(2) 0.081(3) 0.047(2) 0.008(2) 0.0079(18) 0.008(2)
C24 0.062(3) 0.051(2) 0.062(3) 0.009(2) 0.005(2) 0.017(2)
C25 0.045(2) 0.0379(19) 0.060(3) 0.0018(18) 0.0071(19) -0.0019(17)
C26 0.0288(16) 0.0338(17) 0.0360(18) 0.0067(14) 0.0081(14) 0.0032(13)
C27 0.0420(19) 0.0341(18) 0.045(2) 0.0044(16) 0.0163(16) 0.0003(15)
C28 0.054(2) 0.0299(18) 0.052(2) -0.0012(17) 0.0096(19) 0.0050(17)
C29 0.046(2) 0.0334(18) 0.053(2) 0.0104(17) -0.0029(18) -0.0099(16)
C30 0.039(2) 0.051(2) 0.047(2) 0.0145(19) 0.0079(17) -0.0083(17)
C31 0.0385(19) 0.048(2) 0.0348(19) 0.0021(16) 0.0113(15) -0.0032(16)
C42 0.059(3) 0.078(3) 0.037(2) 0.006(2) 0.008(2) 0.000(2)
N1 0.0300(14) 0.0325(14) 0.0379(16) 0.0040(12) 0.0098(12) 0.0010(12)
N2 0.0528(19) 0.0465(18) 0.065(2) 0.0248(17) 0.0338(18) 0.0207(16)
N3 0.0338(14) 0.0303(14) 0.0373(16) 0.0015(12) 0.0118(12) -0.0012(11)
P1 0.0300(4) 0.0281(4) 0.0335(5) -0.0009(3) 0.0115(3) -0.0023(3)
P2 0.0399(5) 0.0358(5) 0.0351(5) -0.0011(4) 0.0148(4) -0.0065(4)
Ca 0.0295(3) 0.0345(4) 0.0384(4) 0.0035(3) 0.0131(3) 0.0021(3)

loop_
_atom_type_symbol
_atom_type_description
_atom_type_scat_dispersion_real
_atom_type_scat_dispersion_imag
_atom_type_scat_source
C C 0.0033 0.0016 'International Tables Vol C Tables 4.2.6.8 and 6.1.1.4'
H H 0.0000 0.0000 'International Tables Vol C Tables 4.2.6.8 and 6.1.1.4'
N N 0.0061 0.0033 'International Tables Vol C Tables 4.2.6.8 and 6.1.1.4'
P P 0.1023 0.0942 'International Tables Vol C Tables 4.2.6.8 and 6.1.1.4'
O O 0.0106 0.0060 'International Tables Vol C Tables 4.2.6.8 and 6.1.1.4'
Ca Ca 0.2262 0.3064 'International Tables Vol C Tables 4.2.6.8 and 6.1.1.4'

loop_
_geom_angle_atom_site_label_1
_geom_angle_atom_site_label_2
_geom_angle_atom_site_label_3
_geom_angle
_geom_angle_site_symmetry_1
_geom_angle_site_symmetry_3
_geom_angle_publ_flag
N1 C1 C2 123.7(3) . . ?
N1 C1 C7 116.0(3) . . ?
C2 C1 C7 120.0(3) . . ?
N1 C1 Ca 42.70(16) . . ?
C2 C1 Ca 153.2(2) . . ?
C7 C1 Ca 76.94(19) . . ?
C3 C2 C1 132.5(4) . . ?
C2 C3 C4 129.6(4) . . ?
C5 C4 C3 124.9(4) . . ?
C6 C5 C4 129.5(4) . . ?
C5 C6 C7 132.5(4) . . ?
N2 C7 C6 124.3(3) . . ?
N2 C7 C1 115.7(3) . . ?
C6 C7 C1 119.6(3) . . ?
N2 C7 Ca 41.47(17) . . ?
C6 C7 Ca 156.5(3) . . ?
C1 C7 Ca 76.10(18) . . ?
N1 C8 C10 108.8(3) . . ?
N1 C8 C9 112.1(3) . . ?
C10 C8 C9 110.6(4) . . ?
N2 C11A C13A 114.8(6) . . ?
N2 C11A C12A 102.5(6) . . ?
C13A C11A C12A 110.6(7) . . ?
C13B C11B C12B 112.7(8) . . ?
C13B C11B N2 105.9(8) . . ?
C12B C11B N2 109.3(7) . . ?
C15 C14 C19 118.8(3) . . ?
C15 C14 P1 124.5(3) . . ?
C19 C14 P1 116.6(3) . . ?
C14 C15 C16 120.3(4) . . ?
C17 C16 C15 120.3(4) . . ?
C18 C17 C16 119.7(4) . . ?
C17 C18 C19 120.4(4) . . ?
C14 C19 C18 120.4(4) . . ?
C21 C20 C25 117.8(3) . . ?
C21 C20 P1 122.9(3) . . ?
C25 C20 P1 118.9(3) . . ?
C22 C21 C20 121.3(4) . . ?
C23 C22 C21 120.1(4) . . ?
C24 C23 C22 119.6(4) . . ?
C23 C24 C25 120.0(4) . . ?
C24 C25 C20 121.2(4) . . ?
C27 C26 C31 117.9(3) . . ?
C27 C26 P2 124.3(3) . . ?
C31 C26 P2 117.8(3) . . ?
C26 C27 C28 120.7(3) . . ?
C29 C28 C27 120.1(4) . . ?
C30 C29 C28 120.0(3) . . ?
C29 C30 C31 120.2(4) . . ?
C30 C31 C26 121.1(4) . . ?
C33A C32A C37A 118.6(8) . . ?
C33A C32A P2 125.1(6) . . ?
C37A C32A P2 116.3(7) . . ?
C34A C33A C32A 120.4(8) . . ?
C33A C34A C35A 120.1(8) . . ?
C34A C35A C36A 122.5(9) . . ?
C37A C36A C35A 112.9(8) . . ?
C32A C37A C36A 125.5(9) . . ?
C41A O1A C38A 106.2(6) . . ?
C41A O1A Ca 124.6(5) . . ?
C38A O1A Ca 123.0(5) . . ?
C39A C38A O1A 108.5(7) . . ?
C38A C39A C40A 97.5(9) . . ?
C41A C40A C39A 110.8(10) . . ?
O1A C41A C40A 109.0(9) . . ?
C45A O2A C42 107.7(5) . . ?
C45A O2A Ca 120.2(5) . . ?
C42 O2A Ca 126.2(4) . . ?
C42 C43A C44A 105.6(9) . . ?
C45A C44A C43A 101.2(12) . . ?
C44A C45A O2A 113.1(10) . . ?
C33B C32B C37B 118.3(9) . . ?
C33B C32B P2 121.8(8) . . ?
C37B C32B P2 119.8(8) . . ?
C32B C33B C34B 124.0(10) . . ?
C35B C34B C33B 113.4(12) . . ?
C34B C35B C36B 127.3(13) . . ?
C37B C36B C35B 116.3(13) . . ?
C36B C37B C32B 120.7(12) . . ?
C38B O1B C41B 109.4(7) . . ?
C38B O1B Ca 128.5(6) . . ?
C41B O1B Ca 122.0(5) . . ?
O1B C38B C39B 103.1(8) . . ?
C38B C39B C40B 109.1(10) . . ?
C41B C40B C39B 96.2(10) . . ?
C40B C41B O1B 109.2(9) . . ?
C45B O2B C42 105.0(5) . . ?
C45B O2B Ca 124.3(5) . . ?
C42 O2B Ca 130.7(4) . . ?
C44B C43B C42 110.4(10) . . ?
C45B C44B C43B 110.2(10) . . ?
C44B C45B O2B 108.8(9) . . ?
C43A C42 O2A 102.6(6) . . ?
C43A C42 C43B 46.3(6) . . ?
O2A C42 C43B 106.4(6) . . ?
C43A C42 O2B 109.1(6) . . ?
O2A C42 O2B 19.6(3) . . ?
C43B C42 O2B 97.2(6) . . ?
C1 N1 C8 117.8(3) . . ?
C1 N1 Ca 115.6(2) . . ?
C8 N1 Ca 124.1(2) . . ?
C7 N2 C11A 118.3(4) . . ?
C7 N2 C11B 117.7(4) . . ?
C11A N2 C11B 28.1(3) . . ?
C7 N2 Ca 117.3(2) . . ?
C11A N2 Ca 124.4(3) . . ?
C11B N2 Ca 117.6(4) . . ?
P1 N3 P2 119.10(17) . . ?
P1 N3 Ca 88.02(12) . . ?
P2 N3 Ca 151.60(16) . . ?
N3 P1 C20 110.76(15) . . ?
N3 P1 C14 108.85(15) . . ?
C20 P1 C14 100.88(16) . . ?
N3 P1 Ca 56.77(10) . . ?
C20 P1 Ca 132.89(11) . . ?
C14 P1 Ca 126.21(12) . . ?
N3 P2 C32B 105.8(3) . . ?
N3 P2 C26 104.00(15) . . ?
C32B P2 C26 102.8(3) . . ?
N3 P2 C32A 99.1(3) . . ?
C32B P2 C32A 14.3(3) . . ?
C26 P2 C32A 92.6(3) . . ?
O1A Ca O2B 166.4(2) . . ?
O1A Ca N2 85.76(18) . . ?
O2B Ca N2 81.90(18) . . ?
O1A Ca N1 91.14(18) . . ?
O2B Ca N1 89.64(15) . . ?
N2 Ca N1 68.72(10) . . ?
O1A Ca N3 89.88(17) . . ?
O2B Ca N3 96.81(16) . . ?
N2 Ca N3 144.13(10) . . ?
N1 Ca N3 147.06(10) . . ?
O1A Ca O2A 177.3(2) . . ?
O2B Ca O2A 11.48(17) . . ?
N2 Ca O2A 91.62(17) . . ?
N1 Ca O2A 87.48(15) . . ?
N3 Ca O2A 92.52(15) . . ?
O1A Ca O1B 9.6(2) . . ?
O2B Ca O1B 170.0(2) . . ?
N2 Ca O1B 88.74(17) . . ?
N1 Ca O1B 83.73(16) . . ?
N3 Ca O1B 92.80(16) . . ?
O2A Ca O1B 170.4(2) . . ?
O1A Ca P1 94.18(16) . . ?
O2B Ca P1 98.09(15) . . ?
N2 Ca P1 179.34(9) . . ?
N1 Ca P1 111.95(7) . . ?
N3 Ca P1 35.21(7) . . ?
O2A Ca P1 88.45(14) . . ?
O1B Ca P1 91.31(14) . . ?
O1A Ca C1 84.84(17) . . ?
O2B Ca C1 90.96(15) . . ?
N2 Ca C1 47.60(10) . . ?
N1 Ca C1 21.71(9) . . ?
N3 Ca C1 166.79(9) . . ?
O2A Ca C1 93.06(14) . . ?
O1B Ca C1 80.13(15) . . ?
P1 Ca C1 133.06(6) . . ?
O1A Ca C7 88.72(17) . . ?
O2B Ca C7 81.82(16) . . ?
N2 Ca C7 21.22(10) . . ?
N1 Ca C7 47.58(9) . . ?
N3 Ca C7 165.33(9) . . ?
O2A Ca C7 88.67(15) . . ?
O1B Ca C7 88.21(15) . . ?
P1 Ca C7 159.45(7) . . ?
C1 Ca C7 26.96(8) . . ?

loop_
_geom_bond_atom_site_label_1
_geom_bond_atom_site_label_2
_geom_bond_distance
_geom_bond_site_symmetry_2
_geom_bond_publ_flag
C1 N1 1.316(4) . ?
C1 C2 1.430(5) . ?
C1 C7 1.499(5) . ?
C1 Ca 3.209(3) . ?
C2 C3 1.369(5) . ?
C3 C4 1.383(6) . ?
C4 C5 1.383(6) . ?
C5 C6 1.371(6) . ?
C6 C7 1.427(5) . ?
C7 N2 1.312(5) . ?
C7 Ca 3.221(4) . ?
C8 N1 1.473(4) . ?
C8 C10 1.522(6) . ?
C8 C9 1.528(6) . ?
C11A N2 1.486(8) . ?
C11A C13A 1.500(11) . ?
C11A C12A 1.578(11) . ?
C12B C11B 1.528(13) . ?
C13B C11B 1.448(13) . ?
C11B N2 1.547(9) . ?
C14 C15 1.388(5) . ?
C14 C19 1.391(5) . ?
C14 P1 1.846(4) . ?
C15 C16 1.392(6) . ?
C16 C17 1.382(6) . ?
C17 C18 1.372(7) . ?
C18 C19 1.393(6) . ?
C20 C21 1.384(5) . ?
C20 C25 1.388(5) . ?
C20 P1 1.833(3) . ?
C21 C22 1.382(5) . ?
C22 C23 1.379(6) . ?
C23 C24 1.375(7) . ?
C24 C25 1.386(6) . ?
C26 C27 1.387(5) . ?
C26 C31 1.389(5) . ?
C26 P2 1.840(3) . ?
C27 C28 1.390(5) . ?
C28 C29 1.370(6) . ?
C29 C30 1.366(6) . ?
C30 C31 1.380(5) . ?
C32A C33A 1.384(13) . ?
C32A C37A 1.391(11) . ?
C32A P2 1.927(8) . ?
C33A C34A 1.381(11) . ?
C34A C35A 1.397(13) . ?
C35A C36A 1.453(14) . ?
C36A C37A 1.401(13) . ?
O1A C41A 1.412(11) . ?
O1A C38A 1.663(12) . ?
O1A Ca 2.350(6) . ?
C38A C39A 1.472(14) . ?
C39A C40A 1.660(17) . ?
C40A C41A 1.448(17) . ?
O2A C45A 1.414(10) . ?
O2A C42 1.436(7) . ?
O2A Ca 2.475(5) . ?
C43A C42 1.421(11) . ?
C43A C44A 1.57(2) . ?
C44A C45A 1.333(18) . ?
C32B C33B 1.343(14) . ?
C32B C37B 1.378(14) . ?
C32B P2 1.804(9) . ?
C33B C34B 1.466(15) . ?
C34B C35B 1.257(17) . ?
C35B C36B 1.436(18) . ?
C36B C37B 1.374(17) . ?
O1B C38B 1.303(11) . ?
O1B C41B 1.477(11) . ?
O1B Ca 2.488(6) . ?
C38B C39B 1.500(16) . ?
C39B C40B 1.519(16) . ?
C40B C41B 1.364(15) . ?
O2B C45B 1.452(10) . ?
O2B C42 1.468(7) . ?
O2B Ca 2.381(6) . ?
C43B C44B 1.360(15) . ?
C43B C42 1.449(12) . ?
C44B C45B 1.241(13) . ?
N1 Ca 2.413(3) . ?
N2 Ca 2.400(3) . ?
N3 P1 1.667(3) . ?
N3 P2 1.688(3) . ?
N3 Ca 2.418(3) . ?
P1 Ca 2.8896(11) . ?

loop_
_geom_torsion_atom_site_label_1
_geom_torsion_atom_site_label_2
_geom_torsion_atom_site_label_3
_geom_torsion_atom_site_label_4
_geom_torsion
_geom_torsion_site_symmetry_1
_geom_torsion_site_symmetry_2
_geom_torsion_site_symmetry_3
_geom_torsion_site_symmetry_4
_geom_torsion_publ_flag
N1 C1 C2 C3 -160.6(4) . . . . ?
C7 C1 C2 C3 24.5(6) . . . . ?
Ca C1 C2 C3 149.0(4) . . . . ?
C1 C2 C3 C4 4.5(8) . . . . ?
C2 C3 C4 C5 -6.9(8) . . . . ?
C3 C4 C5 C6 -9.7(8) . . . . ?
C4 C5 C6 C7 3.3(9) . . . . ?
C5 C6 C7 N2 -159.5(5) . . . . ?
C5 C6 C7 C1 27.3(7) . . . . ?
C5 C6 C7 Ca 155.3(5) . . . . ?
N1 C1 C7 N2 -30.3(5) . . . . ?
C2 C1 C7 N2 145.0(4) . . . . ?
Ca C1 C7 N2 -12.6(3) . . . . ?
N1 C1 C7 C6 143.5(4) . . . . ?
C2 C1 C7 C6 -41.3(5) . . . . ?
Ca C1 C7 C6 161.1(4) . . . . ?
N1 C1 C7 Ca -17.6(2) . . . . ?
C2 C1 C7 Ca 157.6(3) . . . . ?
C19 C14 C15 C16 -0.1(6) . . . . ?
P1 C14 C15 C16 -176.6(3) . . . . ?
C14 C15 C16 C17 1.0(7) . . . . ?
C15 C16 C17 C18 -1.4(7) . . . . ?
C16 C17 C18 C19 0.8(7) . . . . ?
C15 C14 C19 C18 -0.5(6) . . . . ?
P1 C14 C19 C18 176.3(3) . . . . ?
C17 C18 C19 C14 0.2(6) . . . . ?
C25 C20 C21 C22 0.6(6) . . . . ?
P1 C20 C21 C22 173.3(3) . . . . ?
C20 C21 C22 C23 0.3(6) . . . . ?
C21 C22 C23 C24 -1.1(7) . . . . ?
C22 C23 C24 C25 1.0(7) . . . . ?
C23 C24 C25 C20 0.0(7) . . . . ?
C21 C20 C25 C24 -0.8(6) . . . . ?
P1 C20 C25 C24 -173.8(3) . . . . ?
C31 C26 C27 C28 1.7(5) . . . . ?
P2 C26 C27 C28 179.4(3) . . . . ?
C26 C27 C28 C29 -1.0(6) . . . . ?
C27 C28 C29 C30 0.7(6) . . . . ?
C28 C29 C30 C31 -1.0(6) . . . . ?
C29 C30 C31 C26 1.7(6) . . . . ?
C27 C26 C31 C30 -2.0(5) . . . . ?
P2 C26 C31 C30 -179.9(3) . . . . ?
C37A C32A C33A C34A 1.3(11) . . . . ?
P2 C32A C33A C34A -178.6(6) . . . . ?
C32A C33A C34A C35A -0.4(11) . . . . ?
C33A C34A C35A C36A 0.8(12) . . . . ?
C34A C35A C36A C37A -1.9(12) . . . . ?
C33A C32A C37A C36A -2.7(12) . . . . ?
P2 C32A C37A C36A 177.2(6) . . . . ?
C35A C36A C37A C32A 2.9(12) . . . . ?
C41A O1A C38A C39A 18.1(10) . . . . ?
Ca O1A C38A C39A -135.2(7) . . . . ?
O1A C38A C39A C40A -25.5(10) . . . . ?
C38A C39A C40A C41A 28.0(13) . . . . ?
C38A O1A C41A C40A 1.2(12) . . . . ?
Ca O1A C41A C40A 154.0(8) . . . . ?
C39A C40A C41A O1A -18.2(14) . . . . ?
C42 C43A C44A C45A -28.0(15) . . . . ?
C43A C44A C45A O2A 13.4(16) . . . . ?
C42 O2A C45A C44A 5.4(13) . . . . ?
Ca O2A C45A C44A 159.8(10) . . . . ?
C37B C32B C33B C34B 1.9(14) . . . . ?
P2 C32B C33B C34B -175.5(7) . . . . ?
C32B C33B C34B C35B -0.8(15) . . . . ?
C33B C34B C35B C36B -0.3(17) . . . . ?
C34B C35B C36B C37B 0.1(19) . . . . ?
C35B C36B C37B C32B 1.1(17) . . . . ?
C33B C32B C37B C36B -2.0(15) . . . . ?
P2 C32B C37B C36B 175.5(9) . . . . ?
C41B O1B C38B C39B 9.9(12) . . . . ?
Ca O1B C38B C39B -175.3(7) . . . . ?
O1B C38B C39B C40B 12.2(14) . . . . ?
C38B C39B C40B C41B -29.6(13) . . . . ?
C39B C40B C41B O1B 35.2(11) . . . . ?
C38B O1B C41B C40B -32.3(12) . . . . ?
Ca O1B C41B C40B 152.5(7) . . . . ?
C42 C43B C44B C45B 11.9(15) . . . . ?
C43B C44B C45B O2B 7.7(14) . . . . ?
C42 O2B C45B C44B -23.8(11) . . . . ?
Ca O2B C45B C44B 158.5(8) . . . . ?
C44A C43A C42 O2A 30.9(10) . . . . ?
C44A C43A C42 C43B -69.9(11) . . . . ?
C44A C43A C42 O2B 11.6(11) . . . . ?
C45A O2A C42 C43A -23.4(8) . . . . ?
Ca O2A C42 C43A -175.9(5) . . . . ?
C45A O2A C42 C43B 24.4(9) . . . . ?
Ca O2A C42 C43B -128.2(6) . . . . ?
C45A O2A C42 O2B 88.4(12) . . . . ?
Ca O2A C42 O2B -64.1(10) . . . . ?
C44B C43B C42 C43A 84.9(12) . . . . ?
C44B C43B C42 O2A -7.0(12) . . . . ?
C44B C43B C42 O2B -24.6(11) . . . . ?
C45B O2B C42 C43A -18.7(8) . . . . ?
Ca O2B C42 C43A 158.8(6) . . . . ?
C45B O2B C42 O2A -92.2(12) . . . . ?
Ca O2B C42 O2A 85.3(11) . . . . ?
C45B O2B C42 C43B 27.4(8) . . . . ?
Ca O2B C42 C43B -155.1(7) . . . . ?
C2 C1 N1 C8 13.7(5) . . . . ?
C7 C1 N1 C8 -171.3(3) . . . . ?
Ca C1 N1 C8 162.9(4) . . . . ?
C2 C1 N1 Ca -149.2(3) . . . . ?
C7 C1 N1 Ca 25.8(4) . . . . ?
C10 C8 N1 C1 142.5(3) . . . . ?
C9 C8 N1 C1 -94.9(4) . . . . ?
C10 C8 N1 Ca -56.1(4) . . . . ?
C9 C8 N1 Ca 66.4(4) . . . . ?
C6 C7 N2 C11A 26.7(7) . . . . ?
C1 C7 N2 C11A -159.8(5) . . . . ?
Ca C7 N2 C11A -178.6(6) . . . . ?
C6 C7 N2 C11B -5.2(7) . . . . ?
C1 C7 N2 C11B 168.2(5) . . . . ?
Ca C7 N2 C11B 149.5(6) . . . . ?
C6 C7 N2 Ca -154.7(3) . . . . ?
C1 C7 N2 Ca 18.7(4) . . . . ?
C13A C11A N2 C7 135.9(6) . . . . ?
C12A C11A N2 C7 -104.2(6) . . . . ?
C13A C11A N2 C11B -127.5(13) . . . . ?
C12A C11A N2 C11B -7.6(8) . . . . ?
C13A C11A N2 Ca -42.6(8) . . . . ?
C12A C11A N2 Ca 77.4(6) . . . . ?
C13B C11B N2 C7 77.1(8) . . . . ?
C12B C11B N2 C7 -161.2(6) . . . . ?
C13B C11B N2 C11A -21.6(8) . . . . ?
C12B C11B N2 C11A 100.1(12) . . . . ?
C13B C11B N2 Ca -133.5(6) . . . . ?
C12B C11B N2 Ca -11.8(8) . . . . ?
P2 N3 P1 C20 60.4(2) . . . . ?
Ca N3 P1 C20 -128.45(13) . . . . ?
P2 N3 P1 C14 -49.7(2) . . . . ?
Ca N3 P1 C14 121.50(14) . . . . ?
P2 N3 P1 Ca -171.2(2) . . . . ?
C21 C20 P1 N3 10.6(4) . . . . ?
C25 C20 P1 N3 -176.8(3) . . . . ?
C21 C20 P1 C14 125.7(3) . . . . ?
C25 C20 P1 C14 -61.7(3) . . . . ?
C21 C20 P1 Ca -52.8(4) . . . . ?
C25 C20 P1 Ca 119.8(3) . . . . ?
C15 C14 P1 N3 81.4(4) . . . . ?
C19 C14 P1 N3 -95.2(3) . . . . ?
C15 C14 P1 C20 -35.2(4) . . . . ?
C19 C14 P1 C20 148.2(3) . . . . ?
C15 C14 P1 Ca 143.5(3) . . . . ?
C19 C14 P1 Ca -33.1(3) . . . . ?
P1 N3 P2 C32B 119.6(4) . . . . ?
Ca N3 P2 C32B -41.6(5) . . . . ?
P1 N3 P2 C26 -132.47(18) . . . . ?
Ca N3 P2 C26 66.4(3) . . . . ?
P1 N3 P2 C32A 132.6(3) . . . . ?
Ca N3 P2 C32A -28.6(4) . . . . ?
C33B C32B P2 N3 70.6(8) . . . . ?
C37B C32B P2 N3 -106.8(8) . . . . ?
C33B C32B P2 C26 -38.2(8) . . . . ?
C37B C32B P2 C26 144.4(7) . . . . ?
C33B C32B P2 C32A 7.0(13) . . . . ?
C37B C32B P2 C32A -170(2) . . . . ?
C27 C26 P2 N3 -3.5(3) . . . . ?
C31 C26 P2 N3 174.2(3) . . . . ?
C27 C26 P2 C32B 106.7(4) . . . . ?
C31 C26 P2 C32B -75.6(4) . . . . ?
C27 C26 P2 C32A 96.5(4) . . . . ?
C31 C26 P2 C32A -85.7(4) . . . . ?
C33A C32A P2 N3 62.4(6) . . . . ?
C37A C32A P2 N3 -117.4(6) . . . . ?
C33A C32A P2 C32B -178(2) . . . . ?
C37A C32A P2 C32B 1.8(14) . . . . ?
C33A C32A P2 C26 -42.2(6) . . . . ?
C37A C32A P2 C26 138.0(6) . . . . ?
C41A O1A Ca O2B 31.0(14) . . . . ?
C38A O1A Ca O2B 179.4(8) . . . . ?
C41A O1A Ca N2 6.4(7) . . . . ?
C38A O1A Ca N2 154.8(6) . . . . ?
C41A O1A Ca N1 -62.2(7) . . . . ?
C38A O1A Ca N1 86.2(6) . . . . ?
C41A O1A Ca N3 150.7(7) . . . . ?
C38A O1A Ca N3 -60.8(6) . . . . ?
C41A O1A Ca O2A -3(5) . . . . ?
C38A O1A Ca O2A 145(5) . . . . ?
C41A O1A Ca O1B -101.5(18) . . . . ?
C38A O1A Ca O1B 47.0(15) . . . . ?
C41A O1A Ca P1 -174.3(7) . . . . ?
C38A O1A Ca P1 -25.9(6) . . . . ?
C41A O1A Ca C1 -41.4(7) . . . . ?
C38A O1A Ca C1 107.0(6) . . . . ?
C41A O1A Ca C7 -14.7(7) . . . . ?
C38A O1A Ca C7 133.8(6) . . . . ?
C45B O2B Ca O1A -72.0(12) . . . . ?
C42 O2B Ca O1A 110.9(10) . . . . ?
C45B O2B Ca N2 -47.2(6) . . . . ?
C42 O2B Ca N2 135.7(6) . . . . ?
C45B O2B Ca N1 21.3(7) . . . . ?
C42 O2B Ca N1 -155.7(5) . . . . ?
C45B O2B Ca N3 169.0(6) . . . . ?
C42 O2B Ca N3 -8.1(6) . . . . ?
C45B O2B Ca O2A 100.4(14) . . . . ?
C42 O2B Ca O2A -76.7(12) . . . . ?
C45B O2B Ca O1B -26.9(16) . . . . ?
C42 O2B Ca O1B 156.1(10) . . . . ?
C45B O2B Ca P1 133.5(6) . . . . ?
C42 O2B Ca P1 -43.6(5) . . . . ?
C45B O2B Ca C1 -0.3(7) . . . . ?
C42 O2B Ca C1 -177.4(5) . . . . ?
C45B O2B Ca C7 -25.8(6) . . . . ?
C42 O2B Ca C7 157.2(6) . . . . ?
C7 N2 Ca O1A -97.4(4) . . . . ?
C11A N2 Ca O1A 81.1(5) . . . . ?
C11B N2 Ca O1A 113.1(5) . . . . ?
C7 N2 Ca O2B 88.3(3) . . . . ?
C11A N2 Ca O2B -93.3(5) . . . . ?
C11B N2 Ca O2B -61.2(5) . . . . ?
C7 N2 Ca N1 -4.5(3) . . . . ?
C11A N2 Ca N1 173.9(5) . . . . ?
C11B N2 Ca N1 -154.0(5) . . . . ?
C7 N2 Ca N3 178.7(2) . . . . ?
C11A N2 Ca N3 -2.9(6) . . . . ?
C11B N2 Ca N3 29.2(5) . . . . ?
C7 N2 Ca O2A 82.1(3) . . . . ?
C11A N2 Ca O2A -99.4(5) . . . . ?
C11B N2 Ca O2A -67.4(5) . . . . ?
C7 N2 Ca O1B -88.3(3) . . . . ?
C11A N2 Ca O1B 90.2(5) . . . . ?
C11B N2 Ca O1B 122.2(5) . . . . ?
C7 N2 Ca P1 178(100) . . . . ?
C11A N2 Ca P1 -4(10) . . . . ?
C11B N2 Ca P1 28(10) . . . . ?
C7 N2 Ca C1 -10.5(3) . . . . ?
C11A N2 Ca C1 167.9(5) . . . . ?
C11B N2 Ca C1 -160.0(5) . . . . ?
C11A N2 Ca C7 178.5(7) . . . . ?
C11B N2 Ca C7 -149.5(6) . . . . ?
C1 N1 Ca O1A 73.0(3) . . . . ?
C8 N1 Ca O1A -88.8(3) . . . . ?
C1 N1 Ca O2B -93.5(3) . . . . ?
C8 N1 Ca O2B 104.8(3) . . . . ?
C1 N1 Ca N2 -12.1(2) . . . . ?
C8 N1 Ca N2 -173.8(3) . . . . ?
C1 N1 Ca N3 164.5(2) . . . . ?
C8 N1 Ca N3 2.7(4) . . . . ?
C1 N1 Ca O2A -104.8(3) . . . . ?
C8 N1 Ca O2A 93.5(3) . . . . ?
C1 N1 Ca O1B 79.0(3) . . . . ?
C8 N1 Ca O1B -82.7(3) . . . . ?
C1 N1 Ca P1 167.9(2) . . . . ?
C8 N1 Ca P1 6.2(3) . . . . ?
C8 N1 Ca C1 -161.7(4) . . . . ?
C1 N1 Ca C7 -14.3(2) . . . . ?
C8 N1 Ca C7 -176.0(3) . . . . ?
P1 N3 Ca O1A 97.44(19) . . . . ?
P2 N3 Ca O1A -99.0(4) . . . . ?
P1 N3 Ca O2B -94.41(18) . . . . ?
P2 N3 Ca O2B 69.2(4) . . . . ?
P1 N3 Ca N2 -179.98(17) . . . . ?
P2 N3 Ca N2 -16.4(4) . . . . ?
P1 N3 Ca N1 5.5(2) . . . . ?
P2 N3 Ca N1 169.1(3) . . . . ?
P1 N3 Ca O2A -83.72(17) . . . . ?
P2 N3 Ca O2A 79.9(4) . . . . ?
P1 N3 Ca O1B 88.30(18) . . . . ?
P2 N3 Ca O1B -108.1(4) . . . . ?
P2 N3 Ca P1 163.6(4) . . . . ?
P1 N3 Ca C1 31.2(5) . . . . ?
P2 N3 Ca C1 -165.2(3) . . . . ?
P1 N3 Ca C7 -178.1(3) . . . . ?
P2 N3 Ca C7 -14.5(6) . . . . ?
C45A O2A Ca O1A -38(5) . . . . ?
C42 O2A Ca O1A 111(5) . . . . ?
C45A O2A Ca O2B -80.3(13) . . . . ?
C42 O2A Ca O2B 69.1(11) . . . . ?
C45A O2A Ca N2 -48.2(6) . . . . ?
C42 O2A Ca N2 101.2(5) . . . . ?
C45A O2A Ca N1 20.4(6) . . . . ?
C42 O2A Ca N1 169.8(5) . . . . ?
C45A O2A Ca N3 167.4(6) . . . . ?
C42 O2A Ca N3 -43.2(5) . . . . ?
C45A O2A Ca O1B 43.8(15) . . . . ?
C42 O2A Ca O1B -166.8(10) . . . . ?
C45A O2A Ca P1 132.4(6) . . . . ?
C42 O2A Ca P1 -78.1(5) . . . . ?
C45A O2A Ca C1 -0.6(6) . . . . ?
C42 O2A Ca C1 148.8(5) . . . . ?
C45A O2A Ca C7 -27.2(6) . . . . ?
C42 O2A Ca C7 122.2(5) . . . . ?
C38B O1B Ca O1A -89.1(18) . . . . ?
C41B O1B Ca O1A 85.2(17) . . . . ?
C38B O1B Ca O2B 179(49) . . . . ?
C41B O1B Ca O2B -6.7(16) . . . . ?
C38B O1B Ca N2 -160.8(8) . . . . ?
C41B O1B Ca N2 13.5(7) . . . . ?
C38B O1B Ca N1 130.5(8) . . . . ?
C41B O1B Ca N1 -55.3(6) . . . . ?
C38B O1B Ca N3 -16.6(8) . . . . ?
C41B O1B Ca N3 157.6(7) . . . . ?
C38B O1B Ca O2A 107.0(14) . . . . ?
C41B O1B Ca O2A -78.8(14) . . . . ?
C38B O1B Ca P1 18.6(8) . . . . ?
C41B O1B Ca P1 -167.2(6) . . . . ?
C38B O1B Ca C1 152.1(9) . . . . ?
C41B O1B Ca C1 -33.6(6) . . . . ?
C38B O1B Ca C7 178.0(8) . . . . ?
C41B O1B Ca C7 -7.8(7) . . . . ?
N3 P1 Ca O1A -83.8(2) . . . . ?
C20 P1 Ca O1A 4.4(2) . . . . ?
C14 P1 Ca O1A -173.8(2) . . . . ?
N3 P1 Ca O2B 90.35(19) . . . . ?
C20 P1 Ca O2B 178.6(2) . . . . ?
C14 P1 Ca O2B 0.4(2) . . . . ?
N3 P1 Ca N2 1(10) . . . . ?
C20 P1 Ca N2 89(10) . . . . ?
C14 P1 Ca N2 -89(10) . . . . ?
N3 P1 Ca N1 -176.76(14) . . . . ?
C20 P1 Ca N1 -88.50(17) . . . . ?
C14 P1 Ca N1 93.29(16) . . . . ?
C20 P1 Ca N3 88.26(19) . . . . ?
C14 P1 Ca N3 -89.95(19) . . . . ?
N3 P1 Ca O2A 96.59(18) . . . . ?
C20 P1 Ca O2A -175.2(2) . . . . ?
C14 P1 Ca O2A 6.63(19) . . . . ?
N3 P1 Ca O1B -93.00(19) . . . . ?
C20 P1 Ca O1B -4.7(2) . . . . ?
C14 P1 Ca O1B 177.0(2) . . . . ?
N3 P1 Ca C1 -170.68(15) . . . . ?
C20 P1 Ca C1 -82.42(17) . . . . ?
C14 P1 Ca C1 99.37(16) . . . . ?
N3 P1 Ca C7 178.6(2) . . . . ?
C20 P1 Ca C7 -93.1(3) . . . . ?
C14 P1 Ca C7 88.7(2) . . . . ?
N1 C1 Ca O1A -106.3(3) . . . . ?
C2 C1 Ca O1A -35.5(5) . . . . ?
C7 C1 Ca O1A 97.4(2) . . . . ?
N1 C1 Ca O2B 86.6(3) . . . . ?
C2 C1 Ca O2B 157.4(5) . . . . ?
C7 C1 Ca O2B -69.7(2) . . . . ?
N1 C1 Ca N2 164.7(3) . . . . ?
C2 C1 Ca N2 -124.5(5) . . . . ?
C7 C1 Ca N2 8.4(2) . . . . ?
C2 C1 Ca N1 70.8(5) . . . . ?
C7 C1 Ca N1 -156.3(3) . . . . ?
N1 C1 Ca N3 -39.5(5) . . . . ?
C2 C1 Ca N3 31.3(8) . . . . ?
C7 C1 Ca N3 164.2(4) . . . . ?
N1 C1 Ca O2A 75.3(3) . . . . ?
C2 C1 Ca O2A 146.1(5) . . . . ?
C7 C1 Ca O2A -81.0(2) . . . . ?
N1 C1 Ca O1B -97.9(3) . . . . ?
C2 C1 Ca O1B -27.1(5) . . . . ?
C7 C1 Ca O1B 105.8(2) . . . . ?
N1 C1 Ca P1 -15.4(3) . . . . ?
C2 C1 Ca P1 55.4(5) . . . . ?
C7 C1 Ca P1 -171.74(16) . . . . ?
N1 C1 Ca C7 156.3(3) . . . . ?
C2 C1 Ca C7 -132.9(6) . . . . ?
N2 C7 Ca O1A 81.6(4) . . . . ?
C6 C7 Ca O1A 143.8(7) . . . . ?
C1 C7 Ca O1A -81.1(2) . . . . ?
N2 C7 Ca O2B -88.7(4) . . . . ?
C6 C7 Ca O2B -26.4(7) . . . . ?
C1 C7 Ca O2B 108.7(2) . . . . ?
C6 C7 Ca N2 62.2(7) . . . . ?
C1 C7 Ca N2 -162.7(4) . . . . ?
N2 C7 Ca N1 174.3(4) . . . . ?
C6 C7 Ca N1 -123.5(7) . . . . ?
C1 C7 Ca N1 11.60(17) . . . . ?
N2 C7 Ca N3 -3.1(6) . . . . ?
C6 C7 Ca N3 59.2(8) . . . . ?
C1 C7 Ca N3 -165.7(3) . . . . ?
N2 C7 Ca O2A -97.9(3) . . . . ?
C6 C7 Ca O2A -35.7(7) . . . . ?
C1 C7 Ca O2A 99.4(2) . . . . ?
N2 C7 Ca O1B 91.1(3) . . . . ?
C6 C7 Ca O1B 153.4(7) . . . . ?
C1 C7 Ca O1B -71.5(2) . . . . ?
N2 C7 Ca P1 -179.9(3) . . . . ?
C6 C7 Ca P1 -117.7(6) . . . . ?
C1 C7 Ca P1 17.4(3) . . . . ?
N2 C7 Ca C1 162.7(4) . . . . ?
C6 C7 Ca C1 -135.1(7) . . . . ?
